data_4068221
loop_
_publ_author_name
'Hild, Fr\'ed\'eric'
'Dagorne, Samuel'

_publ_section_title
;
 A Discrete N,O,N-Supported Gallium Amido Complex for the Intermolecular
 Hydroamination of Terminal Alkynes
;
_journal_issue 3
_journal_name_full Organometallics
_journal_page_first 1189
_journal_paper_doi 10.1021/om2012584
_journal_volume 31
_journal_year 2012
_chemical_formula_moiety 'C56 H64 Ga2 N6 O2, 2(C H2 Cl2)'
_chemical_formula_sum 'C58 H68 Cl4 Ga2 N6 O2'
_chemical_formula_weight 1162.42
_chemical_name_systematic
;
 ?
;
_space_group_IT_number 2
_symmetry_cell_setting triclinic
_symmetry_space_group_name_Hall '-P 1'
_symmetry_space_group_name_H-M 'P -1'
_atom_sites_solution_hydrogens geom
_atom_sites_solution_primary direct
_atom_sites_solution_secondary difmap
_audit_creation_method SHELXL-97
_cell_angle_alpha 113.3540(10)
_cell_angle_beta 107.2280(10)
_cell_angle_gamma 103.3150(10)
_cell_formula_units_Z 1
_cell_length_a 10.7114(5)
_cell_length_b 12.0160(5)
_cell_length_c 12.5614(9)
_cell_measurement_reflns_used 9942
_cell_measurement_temperature 173(2)
_cell_measurement_theta_max 29.96
_cell_measurement_theta_min 2.20
_cell_volume 1301.48(13)
_computing_cell_refinement 'Bruker SAINT'
_computing_data_collection 'Bruker APEX2'
_computing_data_reduction 'Bruker SAINT'
_computing_molecular_graphics 'Bruker SHELXTL'
_computing_publication_material 'Bruker SHELXTL'
_computing_structure_refinement 'SHELXL-97 (Sheldrick, 2008)'
_computing_structure_solution 'SHELXS-97 (Sheldrick, 2008)'
_diffrn_ambient_temperature 173(2)
_diffrn_measured_fraction_theta_full 0.998
_diffrn_measured_fraction_theta_max 0.998
_diffrn_measurement_device_type 'Bruker APEX-II CCD'
_diffrn_measurement_method '\f and \w scans'
_diffrn_radiation_monochromator graphite
_diffrn_radiation_source 'fine-focus sealed tube'
_diffrn_radiation_type MoK\a
_diffrn_radiation_wavelength 0.71073
_diffrn_reflns_av_R_equivalents 0.0268
_diffrn_reflns_av_sigmaI/netI 0.0345
_diffrn_reflns_limit_h_max 15
_diffrn_reflns_limit_h_min -15
_diffrn_reflns_limit_k_max 16
_diffrn_reflns_limit_k_min -16
_diffrn_reflns_limit_l_max 17
_diffrn_reflns_limit_l_min -17
_diffrn_reflns_number 21048
_diffrn_reflns_theta_full 30.00
_diffrn_reflns_theta_max 30.00
_diffrn_reflns_theta_min 1.99
_exptl_absorpt_coefficient_mu 1.291
_exptl_absorpt_correction_T_max 0.8817
_exptl_absorpt_correction_T_min 0.7823
_exptl_absorpt_correction_type multi-scan
_exptl_absorpt_process_details sadabs
_exptl_crystal_colour colourless
_exptl_crystal_density_diffrn 1.483
_exptl_crystal_density_method 'not measured'
_exptl_crystal_description prism
_exptl_crystal_F_000 604
_exptl_crystal_size_max 0.20
_exptl_crystal_size_mid 0.20
_exptl_crystal_size_min 0.10
_refine_diff_density_max 1.344
_refine_diff_density_min -1.169
_refine_diff_density_rms 0.098
_refine_ls_extinction_method none
_refine_ls_goodness_of_fit_ref 1.069
_refine_ls_hydrogen_treatment constr
_refine_ls_matrix_type full
_refine_ls_number_parameters 331
_refine_ls_number_reflns 7566
_refine_ls_number_restraints 0
_refine_ls_restrained_S_all 1.069
_refine_ls_R_factor_all 0.0579
_refine_ls_R_factor_gt 0.0449
_refine_ls_shift/su_max 0.000
_refine_ls_shift/su_mean 0.000
_refine_ls_structure_factor_coef Fsqd
_refine_ls_weighting_details 'calc w=1/[\s^2^(Fo^2^)+(0.0770P)^2^+1.0706P] where P=(Fo^2^+2Fc^2^)/3'
_refine_ls_weighting_scheme calc
_refine_ls_wR_factor_gt 0.1283
_refine_ls_wR_factor_ref 0.1357
_reflns_number_gt 6225
_reflns_number_total 7566
_reflns_threshold_expression I>2\s(I)
_cod_data_source_file om2012584_si_002.cif
_cod_data_source_block rwfh111004
_cod_depositor_comments
;
The following automatic conversions were performed:

'_symmetry_cell_setting' value 'Triclinic' changed to 'triclinic'
according to /home/saulius/struct/CIF-dictionaries/cif_core.dic
dictionary named 'cif_core.dic' version 2.4.1 from 2010-06-29.

Automatic conversion script
Id: cif_fix_values 1715 2011-07-08 13:25:40Z adriana 
;
_cod_original_cell_volume 1301.48(12)
_cod_database_code 4068221

loop_
_symmetry_equiv_pos_as_xyz
'x, y, z'
'-x, -y, -z'

loop_
_atom_site_label
_atom_site_type_symbol
_atom_site_fract_x
_atom_site_fract_y
_atom_site_fract_z
_atom_site_U_iso_or_equiv
_atom_site_adp_type
_atom_site_occupancy
_atom_site_symmetry_multiplicity
_atom_site_calc_flag
_atom_site_refinement_flags
_atom_site_disorder_assembly
_atom_site_disorder_group
C1 C 0.1692(2) -0.1435(2) 0.1763(2) 0.0208(4) Uani 1 1 d . . .
C2 C 0.0879(3) -0.2663(3) 0.0675(3) 0.0284(5) Uani 1 1 d . . .
H2 H 0.1144 -0.2946 -0.0014 0.034 Uiso 1 1 calc R . .
C3 C -0.0348(3) -0.3487(3) 0.0605(3) 0.0316(6) Uani 1 1 d . . .
H3 H -0.0918 -0.4340 -0.0129 0.038 Uiso 1 1 calc R . .
C4 C -0.0713(3) -0.3045(3) 0.1610(3) 0.0310(6) Uani 1 1 d . . .
H4 H -0.1554 -0.3593 0.1555 0.037 Uiso 1 1 calc R . .
C5 C 0.0121(3) -0.1811(2) 0.2708(3) 0.0257(5) Uani 1 1 d . . .
H5 H -0.0161 -0.1530 0.3387 0.031 Uiso 1 1 calc R . .
C6 C 0.1371(2) -0.0977(2) 0.2826(2) 0.0204(4) Uani 1 1 d . B .
C7 C 0.1685(3) 0.1027(2) 0.4654(3) 0.0257(5) Uani 1 1 d . B .
H7 H 0.1412 0.0638 0.5164 0.031 Uiso 1 1 calc R . .
C8 C 0.0388(3) 0.1132(3) 0.3808(3) 0.0377(7) Uani 1 1 d . . .
H8A H -0.0173 0.0306 0.2966 0.045 Uiso 1 1 calc R A 1
H8B H -0.0238 0.1310 0.4240 0.045 Uiso 1 1 calc R A 1
C9 C 0.0994(12) 0.2221(10) 0.3642(11) 0.0383(15) Uani 0.60 1 d P B 1
H9A H 0.0316 0.2644 0.3503 0.046 Uiso 0.60 1 calc PR B 1
H9B H 0.1209 0.1906 0.2888 0.046 Uiso 0.60 1 calc PR B 1
C10 C 0.2348(6) 0.3199(5) 0.4856(6) 0.0362(10) Uani 0.60 1 d P B 1
H10A H 0.3120 0.3520 0.4637 0.043 Uiso 0.60 1 calc PR B 1
H10B H 0.2191 0.3967 0.5394 0.043 Uiso 0.60 1 calc PR B 1
C9B C 0.088(2) 0.2512(18) 0.3901(18) 0.0383(15) Uani 0.40 1 d P B 2
H9B1 H 0.1291 0.2510 0.3293 0.046 Uiso 0.40 1 calc PR B 2
H9B2 H 0.0086 0.2810 0.3750 0.046 Uiso 0.40 1 calc PR B 2
C10B C 0.1993(9) 0.3343(8) 0.5285(9) 0.0362(10) Uani 0.40 1 d P B 2
H10C H 0.1540 0.3623 0.5871 0.043 Uiso 0.40 1 calc PR B 2
H10D H 0.2685 0.4142 0.5410 0.043 Uiso 0.40 1 calc PR B 2
C11 C 0.2734(3) 0.2488(3) 0.5559(3) 0.0327(6) Uani 1 1 d . . .
H11A H 0.2641 0.2857 0.6376 0.039 Uiso 1 1 calc R B 1
H11B H 0.3728 0.2570 0.5757 0.039 Uiso 1 1 calc R B 1
C12 C 0.2941(2) 0.0507(2) 0.1777(2) 0.0204(4) Uani 1 1 d . . .
C13 C 0.1908(3) 0.0380(3) 0.0725(3) 0.0278(5) Uani 1 1 d . . .
H13 H 0.1159 -0.0456 0.0092 0.033 Uiso 1 1 calc R . .
C14 C 0.1967(3) 0.1489(3) 0.0594(3) 0.0336(6) Uani 1 1 d . . .
H14 H 0.1262 0.1417 -0.0128 0.040 Uiso 1 1 calc R . .
C15 C 0.3061(3) 0.2690(3) 0.1529(3) 0.0314(6) Uani 1 1 d . . .
H15 H 0.3107 0.3449 0.1446 0.038 Uiso 1 1 calc R . .
C16 C 0.4104(3) 0.2810(3) 0.2596(3) 0.0257(5) Uani 1 1 d . . .
H16 H 0.4844 0.3651 0.3228 0.031 Uiso 1 1 calc R . .
C17 C 0.4078(2) 0.1715(2) 0.2752(2) 0.0199(4) Uani 1 1 d . B .
C18 C 0.6446(2) 0.2898(2) 0.4552(2) 0.0210(4) Uani 1 1 d . B .
H18 H 0.6561 0.3273 0.3987 0.025 Uiso 1 1 calc R . .
C19 C 0.7753(3) 0.2596(3) 0.4984(3) 0.0281(5) Uani 1 1 d . . .
H19A H 0.7966 0.2136 0.4253 0.034 Uiso 1 1 calc R . .
H19B H 0.7627 0.2052 0.5395 0.034 Uiso 1 1 calc R . .
C20 C 0.8919(3) 0.3976(3) 0.5953(3) 0.0384(7) Uani 1 1 d . . .
H20A H 0.9226 0.4428 0.5510 0.046 Uiso 1 1 calc R . .
H20B H 0.9756 0.3934 0.6516 0.046 Uiso 1 1 calc R . .
C21 C 0.8203(4) 0.4682(3) 0.6727(3) 0.0444(8) Uani 1 1 d . . .
H21A H 0.8597 0.5639 0.7027 0.053 Uiso 1 1 calc R . .
H21B H 0.8350 0.4564 0.7484 0.053 Uiso 1 1 calc R . .
C22 C 0.6611(3) 0.4042(3) 0.5799(3) 0.0310(6) Uani 1 1 d . . .
H22A H 0.6303 0.4691 0.5621 0.037 Uiso 1 1 calc R . .
H22B H 0.6030 0.3701 0.6172 0.037 Uiso 1 1 calc R . .
C23 C 0.5135(3) 0.1737(2) 0.7164(2) 0.0245(5) Uani 1 1 d . B .
C24 C 0.5975(3) 0.3045(3) 0.8133(3) 0.0299(5) Uani 1 1 d . . .
H24 H 0.6818 0.3519 0.8134 0.036 Uiso 1 1 calc R . .
C25 C 0.5581(4) 0.3653(3) 0.9095(3) 0.0391(7) Uani 1 1 d . . .
H25 H 0.6155 0.4545 0.9751 0.047 Uiso 1 1 calc R . .
C26 C 0.4357(4) 0.2971(3) 0.9109(3) 0.0414(7) Uani 1 1 d . . .
H26 H 0.4084 0.3392 0.9767 0.050 Uiso 1 1 calc R . .
C27 C 0.3533(3) 0.1663(3) 0.8149(3) 0.0376(6) Uani 1 1 d . . .
H27 H 0.2695 0.1188 0.8155 0.045 Uiso 1 1 calc R . .
C28 C 0.3922(3) 0.1039(3) 0.7177(3) 0.0295(5) Uani 1 1 d . . .
H28 H 0.3358 0.0142 0.6529 0.035 Uiso 1 1 calc R . .
C29 C 0.3697(4) 0.7983(3) 0.9106(3) 0.0462(8) Uani 1 1 d . . .
H29A H 0.4642 0.7979 0.9179 0.055 Uiso 1 1 calc R . .
H29B H 0.3715 0.8288 0.9969 0.055 Uiso 1 1 calc R . .
N1 N 0.2303(2) 0.02512(19) 0.38958(19) 0.0201(4) Uani 1 1 d . . .
N2 N 0.5081(2) 0.17522(19) 0.37895(19) 0.0192(4) Uani 1 1 d . . .
N3 N 0.5480(2) 0.11163(19) 0.61344(19) 0.0219(4) Uani 1 1 d . . .
H3N H 0.6359 0.1723 0.6353 0.026 Uiso 1 1 calc R B .
O1 O 0.29620(17) -0.06140(16) 0.18934(16) 0.0209(3) Uani 1 1 d . . .
Ga1 Ga 0.42556(3) 0.06012(2) 0.42946(2) 0.01755(9) Uani 1 1 d . . .
Cl1 Cl 0.33411(14) 0.90776(12) 0.85513(10) 0.0660(3) Uani 1 1 d . . .
Cl2 Cl 0.23821(14) 0.63884(12) 0.80319(11) 0.0791(4) Uani 1 1 d . . .

loop_
_atom_site_aniso_label
_atom_site_aniso_U_11
_atom_site_aniso_U_22
_atom_site_aniso_U_33
_atom_site_aniso_U_23
_atom_site_aniso_U_13
_atom_site_aniso_U_12
C1 0.0160(10) 0.0217(10) 0.0211(11) 0.0093(9) 0.0046(8) 0.0084(8)
C2 0.0263(12) 0.0255(12) 0.0245(12) 0.0072(10) 0.0066(10) 0.0114(10)
C3 0.0261(12) 0.0201(11) 0.0284(13) 0.0052(10) 0.0000(10) 0.0049(10)
C4 0.0186(11) 0.0260(12) 0.0382(15) 0.0156(11) 0.0042(10) 0.0037(10)
C5 0.0211(11) 0.0254(11) 0.0286(12) 0.0133(10) 0.0094(10) 0.0082(9)
C6 0.0167(10) 0.0197(10) 0.0218(11) 0.0098(9) 0.0045(8) 0.0083(8)
C7 0.0215(11) 0.0253(11) 0.0278(12) 0.0097(10) 0.0103(10) 0.0126(9)
C8 0.0228(12) 0.0318(14) 0.0461(17) 0.0116(13) 0.0071(12) 0.0157(11)
C9 0.038(3) 0.047(5) 0.048(5) 0.029(4) 0.021(3) 0.030(3)
C10 0.037(3) 0.0286(18) 0.045(3) 0.021(2) 0.0163(18) 0.0125(17)
C9B 0.038(3) 0.047(5) 0.048(5) 0.029(4) 0.021(3) 0.030(3)
C10B 0.037(3) 0.0286(18) 0.045(3) 0.021(2) 0.0163(18) 0.0125(17)
C11 0.0307(13) 0.0234(12) 0.0303(13) 0.0043(10) 0.0071(11) 0.0131(11)
C12 0.0204(10) 0.0262(11) 0.0200(10) 0.0130(9) 0.0107(9) 0.0131(9)
C13 0.0227(12) 0.0400(14) 0.0234(12) 0.0178(11) 0.0084(10) 0.0153(11)
C14 0.0290(13) 0.0531(17) 0.0338(14) 0.0320(14) 0.0131(11) 0.0227(13)
C15 0.0341(14) 0.0432(15) 0.0403(15) 0.0329(13) 0.0209(12) 0.0244(12)
C16 0.0280(12) 0.0286(12) 0.0322(13) 0.0209(11) 0.0167(11) 0.0150(10)
C17 0.0195(10) 0.0260(11) 0.0213(10) 0.0144(9) 0.0113(9) 0.0124(9)
C18 0.0185(10) 0.0205(10) 0.0217(11) 0.0113(9) 0.0067(9) 0.0051(8)
C19 0.0174(11) 0.0264(12) 0.0332(13) 0.0145(10) 0.0052(10) 0.0053(9)
C20 0.0229(13) 0.0350(15) 0.0400(16) 0.0186(13) 0.0034(12) -0.0025(11)
C21 0.0396(17) 0.0337(15) 0.0304(15) 0.0065(12) 0.0084(13) -0.0066(13)
C22 0.0355(14) 0.0215(11) 0.0299(13) 0.0087(10) 0.0154(11) 0.0076(10)
C23 0.0245(11) 0.0265(11) 0.0235(11) 0.0134(10) 0.0089(9) 0.0124(10)
C24 0.0284(13) 0.0268(12) 0.0285(13) 0.0115(10) 0.0095(11) 0.0089(10)
C25 0.0430(17) 0.0291(13) 0.0314(14) 0.0062(11) 0.0121(13) 0.0135(13)
C26 0.0505(19) 0.0459(17) 0.0361(16) 0.0178(14) 0.0257(15) 0.0282(15)
C27 0.0348(15) 0.0433(16) 0.0438(17) 0.0244(14) 0.0219(13) 0.0189(13)
C28 0.0240(12) 0.0278(12) 0.0341(14) 0.0170(11) 0.0093(11) 0.0078(10)
C29 0.0441(18) 0.0437(18) 0.0352(16) 0.0138(14) 0.0156(14) 0.0054(15)
N1 0.0167(9) 0.0201(9) 0.0186(9) 0.0066(7) 0.0068(7) 0.0063(7)
N2 0.0174(9) 0.0212(9) 0.0193(9) 0.0127(8) 0.0059(7) 0.0060(7)
N3 0.0227(9) 0.0182(9) 0.0184(9) 0.0072(7) 0.0039(8) 0.0076(8)
O1 0.0173(7) 0.0218(8) 0.0221(8) 0.0103(7) 0.0063(6) 0.0096(6)
Ga1 0.01575(13) 0.01827(13) 0.01771(13) 0.00972(10) 0.00503(9) 0.00684(9)
Cl1 0.0847(8) 0.0697(7) 0.0494(5) 0.0321(5) 0.0254(5) 0.0406(6)
Cl2 0.0788(8) 0.0601(6) 0.0484(6) 0.0143(5) 0.0155(5) -0.0137(6)

loop_
_atom_type_symbol
_atom_type_description
_atom_type_scat_dispersion_real
_atom_type_scat_dispersion_imag
_atom_type_scat_source
C C 0.0033 0.0016 'International Tables Vol C Tables 4.2.6.8 and 6.1.1.4'
H H 0.0000 0.0000 'International Tables Vol C Tables 4.2.6.8 and 6.1.1.4'
N N 0.0061 0.0033 'International Tables Vol C Tables 4.2.6.8 and 6.1.1.4'
O O 0.0106 0.0060 'International Tables Vol C Tables 4.2.6.8 and 6.1.1.4'
Ga Ga 0.2307 1.6083 'International Tables Vol C Tables 4.2.6.8 and 6.1.1.4'
Cl Cl 0.1484 0.1585 'International Tables Vol C Tables 4.2.6.8 and 6.1.1.4'

loop_
_geom_angle_atom_site_label_1
_geom_angle_atom_site_label_2
_geom_angle_atom_site_label_3
_geom_angle
_geom_angle_site_symmetry_1
_geom_angle_site_symmetry_3
C2 C1 O1 120.4(2) . .
C2 C1 C6 123.0(2) . .
O1 C1 C6 116.4(2) . .
C1 C2 C3 118.9(3) . .
C1 C2 H2 120.6 . .
C3 C2 H2 120.6 . .
C4 C3 C2 119.2(2) . .
C4 C3 H3 120.4 . .
C2 C3 H3 120.4 . .
C3 C4 C5 121.5(3) . .
C3 C4 H4 119.3 . .
C5 C4 H4 119.3 . .
C4 C5 C6 120.9(3) . .
C4 C5 H5 119.6 . .
C6 C5 H5 119.6 . .
N1 C6 C5 125.5(2) . .
N1 C6 C1 118.1(2) . .
C5 C6 C1 116.5(2) . .
N1 C7 C8 112.5(2) . .
N1 C7 C11 111.3(2) . .
C8 C7 C11 102.5(2) . .
N1 C7 H7 110.1 . .
C8 C7 H7 110.1 . .
C11 C7 H7 110.1 . .
C9 C8 C7 104.7(5) . .
C7 C8 C9B 108.8(7) . .
C9 C8 H8A 110.8 . .
C7 C8 H8A 110.8 . .
C9B C8 H8A 121.5 . .
C9 C8 H8B 110.8 . .
C7 C8 H8B 110.8 . .
C9B C8 H8B 94.8 . .
H8A C8 H8B 108.9 . .
C8 C9 C10 107.4(8) . .
C8 C9 H9A 110.2 . .
C10 C9 H9A 110.2 . .
C8 C9 H9B 110.2 . .
C10 C9 H9B 110.2 . .
H9A C9 H9B 108.5 . .
C11 C10 C9 106.8(5) . .
C11 C10 H10A 110.4 . .
C9 C10 H10A 110.4 . .
C11 C10 H10B 110.4 . .
C9 C10 H10B 110.4 . .
H10A C10 H10B 108.6 . .
C10B C9B C8 99.9(12) . .
C10B C9B H9B1 111.8 . .
C8 C9B H9B1 111.8 . .
C10B C9B H9B2 111.8 . .
C8 C9B H9B2 111.8 . .
H9B1 C9B H9B2 109.5 . .
C9B C10B C11 106.8(7) . .
C9B C10B H10C 110.4 . .
C11 C10B H10C 110.4 . .
C9B C10B H10D 110.4 . .
C11 C10B H10D 110.4 . .
H10C C10B H10D 108.6 . .
C10 C11 C7 106.1(3) . .
C10B C11 C7 108.2(4) . .
C10 C11 H11A 110.5 . .
C10B C11 H11A 83.9 . .
C7 C11 H11A 110.5 . .
C10 C11 H11B 110.5 . .
C10B C11 H11B 131.0 . .
C7 C11 H11B 110.5 . .
H11A C11 H11B 108.7 . .
C13 C12 C17 123.3(2) . .
C13 C12 O1 120.8(2) . .
C17 C12 O1 115.86(19) . .
C12 C13 C14 119.5(3) . .
C12 C13 H13 120.3 . .
C14 C13 H13 120.3 . .
C15 C14 C13 119.0(2) . .
C15 C14 H14 120.5 . .
C13 C14 H14 120.5 . .
C14 C15 C16 121.1(2) . .
C14 C15 H15 119.4 . .
C16 C15 H15 119.4 . .
C15 C16 C17 121.3(3) . .
C15 C16 H16 119.4 . .
C17 C16 H16 119.4 . .
N2 C17 C16 124.8(2) . .
N2 C17 C12 119.4(2) . .
C16 C17 C12 115.8(2) . .
N2 C18 C19 115.3(2) . .
N2 C18 C22 117.0(2) . .
C19 C18 C22 104.2(2) . .
N2 C18 H18 106.6 . .
C19 C18 H18 106.6 . .
C22 C18 H18 106.6 . .
C18 C19 C20 102.1(2) . .
C18 C19 H19A 111.3 . .
C20 C19 H19A 111.3 . .
C18 C19 H19B 111.3 . .
C20 C19 H19B 111.3 . .
H19A C19 H19B 109.2 . .
C19 C20 C21 103.6(2) . .
C19 C20 H20A 111.0 . .
C21 C20 H20A 111.0 . .
C19 C20 H20B 111.0 . .
C21 C20 H20B 111.0 . .
H20A C20 H20B 109.0 . .
C20 C21 C22 105.7(2) . .
C20 C21 H21A 110.6 . .
C22 C21 H21A 110.6 . .
C20 C21 H21B 110.6 . .
C22 C21 H21B 110.6 . .
H21A C21 H21B 108.7 . .
C21 C22 C18 105.8(2) . .
C21 C22 H22A 110.6 . .
C18 C22 H22A 110.6 . .
C21 C22 H22B 110.6 . .
C18 C22 H22B 110.6 . .
H22A C22 H22B 108.7 . .
C28 C23 C24 120.0(3) . .
C28 C23 N3 119.0(2) . .
C24 C23 N3 121.0(2) . .
C25 C24 C23 120.1(3) . .
C25 C24 H24 120.0 . .
C23 C24 H24 120.0 . .
C24 C25 C26 120.6(3) . .
C24 C25 H25 119.7 . .
C26 C25 H25 119.7 . .
C25 C26 C27 119.1(3) . .
C25 C26 H26 120.4 . .
C27 C26 H26 120.4 . .
C26 C27 C28 120.8(3) . .
C26 C27 H27 119.6 . .
C28 C27 H27 119.6 . .
C23 C28 C27 119.5(3) . .
C23 C28 H28 120.3 . .
C27 C28 H28 120.3 . .
Cl2 C29 Cl1 109.8(2) . .
Cl2 C29 H29A 109.7 . .
Cl1 C29 H29A 109.7 . .
Cl2 C29 H29B 109.7 . .
Cl1 C29 H29B 109.7 . .
H29A C29 H29B 108.2 . .
C6 N1 C7 117.14(19) . .
C6 N1 Ga1 114.02(15) . .
C7 N1 Ga1 128.35(16) . .
C17 N2 C18 116.88(19) . .
C17 N2 Ga1 112.48(15) . .
C18 N2 Ga1 127.61(15) . .
C23 N3 Ga1 121.85(16) . 2_656
C23 N3 Ga1 122.32(16) . .
Ga1 N3 Ga1 96.54(8) 2_656 .
C23 N3 H3N 104.7 . .
Ga1 N3 H3N 104.7 2_656 .
Ga1 N3 H3N 104.7 . .
C1 O1 C12 116.48(17) . .
N2 Ga1 N1 113.92(9) . .
N2 Ga1 N3 120.84(9) . 2_656
N1 Ga1 N3 108.36(9) . 2_656
N2 Ga1 N3 112.42(9) . .
N1 Ga1 N3 114.47(9) . .
N3 Ga1 N3 83.46(8) 2_656 .

loop_
_geom_bond_atom_site_label_1
_geom_bond_atom_site_label_2
_geom_bond_distance
_geom_bond_site_symmetry_2
C1 C2 1.381(3) .
C1 O1 1.405(3) .
C1 C6 1.407(3) .
C2 C3 1.407(4) .
C2 H2 0.9500 .
C3 C4 1.373(4) .
C3 H3 0.9500 .
C4 C5 1.392(4) .
C4 H4 0.9500 .
C5 C6 1.402(3) .
C5 H5 0.9500 .
C6 N1 1.391(3) .
C7 N1 1.472(3) .
C7 C8 1.545(4) .
C7 C11 1.546(4) .
C7 H7 1.0000 .
C8 C9 1.443(13) .
C8 C9B 1.56(2) .
C8 H8A 0.9900 .
C8 H8B 0.9900 .
C9 C10 1.514(13) .
C9 H9A 0.9900 .
C9 H9B 0.9900 .
C10 C11 1.492(6) .
C10 H10A 0.9900 .
C10 H10B 0.9900 .
C9B C10B 1.51(2) .
C9B H9B1 0.9900 .
C9B H9B2 0.9900 .
C10B C11 1.516(9) .
C10B H10C 0.9900 .
C10B H10D 0.9900 .
C11 H11A 0.9900 .
C11 H11B 0.9900 .
C12 C13 1.375(3) .
C12 C17 1.409(3) .
C12 O1 1.415(3) .
C13 C14 1.396(4) .
C13 H13 0.9500 .
C14 C15 1.377(4) .
C14 H14 0.9500 .
C15 C16 1.396(4) .
C15 H15 0.9500 .
C16 C17 1.401(3) .
C16 H16 0.9500 .
C17 N2 1.399(3) .
C18 N2 1.466(3) .
C18 C19 1.526(3) .
C18 C22 1.546(4) .
C18 H18 1.0000 .
C19 C20 1.529(4) .
C19 H19A 0.9900 .
C19 H19B 0.9900 .
C20 C21 1.530(5) .
C20 H20A 0.9900 .
C20 H20B 0.9900 .
C21 C22 1.538(4) .
C21 H21A 0.9900 .
C21 H21B 0.9900 .
C22 H22A 0.9900 .
C22 H22B 0.9900 .
C23 C28 1.383(4) .
C23 C24 1.395(4) .
C23 N3 1.418(3) .
C24 C25 1.383(4) .
C24 H24 0.9500 .
C25 C26 1.387(5) .
C25 H25 0.9500 .
C26 C27 1.390(5) .
C26 H26 0.9500 .
C27 C28 1.395(4) .
C27 H27 0.9500 .
C28 H28 0.9500 .
C29 Cl2 1.749(3) .
C29 Cl1 1.778(4) .
C29 H29A 0.9900 .
C29 H29B 0.9900 .
N1 Ga1 1.900(2) .
N2 Ga1 1.887(2) .
N3 Ga1 2.027(2) 2_656
N3 Ga1 2.035(2) .
N3 H3N 0.9300 .
Ga1 N3 2.027(2) 2_656

loop_
_geom_torsion_atom_site_label_1
_geom_torsion_atom_site_label_2
_geom_torsion_atom_site_label_3
_geom_torsion_atom_site_label_4
_geom_torsion
_geom_torsion_site_symmetry_1
_geom_torsion_site_symmetry_4
O1 C1 C2 C3 176.8(2) . .
C6 C1 C2 C3 1.7(4) . .
C1 C2 C3 C4 0.7(4) . .
C2 C3 C4 C5 -1.5(4) . .
C3 C4 C5 C6 -0.2(4) . .
C4 C5 C6 N1 -177.7(2) . .
C4 C5 C6 C1 2.5(4) . .
C2 C1 C6 N1 176.9(2) . .
O1 C1 C6 N1 1.7(3) . .
C2 C1 C6 C5 -3.2(3) . .
O1 C1 C6 C5 -178.5(2) . .
N1 C7 C8 C9 -84.2(4) . .
C11 C7 C8 C9 35.4(4) . .
N1 C7 C8 C9B -100.7(6) . .
C11 C7 C8 C9B 18.9(6) . .
C7 C8 C9 C10 -32.2(5) . .
C9B C8 C9 C10 75(4) . .
C8 C9 C10 C11 16.1(6) . .
C9 C8 C9B C10B -112(4) . .
C7 C8 C9B C10B -34.3(9) . .
C8 C9B C10B C11 36.3(10) . .
C9 C10 C11 C10B -91.9(10) . .
C9 C10 C11 C7 6.8(5) . .
C9B C10B C11 C10 63.6(11) . .
C9B C10B C11 C7 -26.7(10) . .
N1 C7 C11 C10 95.1(3) . .
C8 C7 C11 C10 -25.3(4) . .
N1 C7 C11 C10B 124.7(4) . .
C8 C7 C11 C10B 4.3(5) . .
C17 C12 C13 C14 0.0(4) . .
O1 C12 C13 C14 -175.8(2) . .
C12 C13 C14 C15 -0.2(4) . .
C13 C14 C15 C16 0.0(4) . .
C14 C15 C16 C17 0.3(4) . .
C15 C16 C17 N2 179.9(2) . .
C15 C16 C17 C12 -0.4(4) . .
C13 C12 C17 N2 179.9(2) . .
O1 C12 C17 N2 -4.0(3) . .
C13 C12 C17 C16 0.3(4) . .
O1 C12 C17 C16 176.3(2) . .
N2 C18 C19 C20 -169.0(2) . .
C22 C18 C19 C20 -39.5(3) . .
C18 C19 C20 C21 42.7(3) . .
C19 C20 C21 C22 -29.4(3) . .
C20 C21 C22 C18 4.9(3) . .
N2 C18 C22 C21 150.0(2) . .
C19 C18 C22 C21 21.5(3) . .
C28 C23 C24 C25 -1.2(4) . .
N3 C23 C24 C25 176.8(3) . .
C23 C24 C25 C26 0.3(5) . .
C24 C25 C26 C27 0.5(5) . .
C25 C26 C27 C28 -0.3(5) . .
C24 C23 C28 C27 1.4(4) . .
N3 C23 C28 C27 -176.7(2) . .
C26 C27 C28 C23 -0.7(5) . .
C5 C6 N1 C7 -31.6(3) . .
C1 C6 N1 C7 148.2(2) . .
C5 C6 N1 Ga1 141.0(2) . .
C1 C6 N1 Ga1 -39.2(3) . .
C8 C7 N1 C6 -49.9(3) . .
C11 C7 N1 C6 -164.2(2) . .
C8 C7 N1 Ga1 138.7(2) . .
C11 C7 N1 Ga1 24.4(3) . .
C16 C17 N2 C18 -18.5(3) . .
C12 C17 N2 C18 161.9(2) . .
C16 C17 N2 Ga1 143.4(2) . .
C12 C17 N2 Ga1 -36.3(3) . .
C19 C18 N2 C17 -140.2(2) . .
C22 C18 N2 C17 96.8(3) . .
C19 C18 N2 Ga1 61.1(3) . .
C22 C18 N2 Ga1 -61.9(3) . .
C28 C23 N3 Ga1 -57.0(3) . 2_656
C24 C23 N3 Ga1 124.9(2) . 2_656
C28 C23 N3 Ga1 66.5(3) . .
C24 C23 N3 Ga1 -111.6(2) . .
C2 C1 O1 C12 108.1(2) . .
C6 C1 O1 C12 -76.6(3) . .
C13 C12 O1 C1 -52.7(3) . .
C17 C12 O1 C1 131.2(2) . .
C17 N2 Ga1 N1 -26.32(18) . .
C18 N2 Ga1 N1 133.15(19) . .
C17 N2 Ga1 N3 105.46(16) . 2_656
C18 N2 Ga1 N3 -95.1(2) . 2_656
C17 N2 Ga1 N3 -158.64(15) . .
C18 N2 Ga1 N3 0.8(2) . .
C6 N1 Ga1 N2 102.91(17) . .
C7 N1 Ga1 N2 -85.4(2) . .
C6 N1 Ga1 N3 -34.66(19) . 2_656
C7 N1 Ga1 N3 137.0(2) . 2_656
C6 N1 Ga1 N3 -125.77(16) . .
C7 N1 Ga1 N3 45.9(2) . .
C23 N3 Ga1 N2 104.8(2) . .
Ga1 N3 Ga1 N2 -120.72(9) 2_656 .
C23 N3 Ga1 N1 -27.3(2) . .
Ga1 N3 Ga1 N1 107.23(9) 2_656 .
C23 N3 Ga1 N3 -134.5(2) . 2_656
Ga1 N3 Ga1 N3 0.0 2_656 2_656
